data_4505890
loop_
_publ_author_name
'Laus, Gerhard'
'Bentivoglio, Gino'
'Kahlenberg, Volker'
'Wurst, Klaus'
'Nauer, Gerhard'
'Schottenberger, Herwig'
'Tanaka, Masato'
'Siehl, Hans-Ullrich'

_publ_section_title
;
 Conformational Flexibility and Cation--Anion Interactions in
 1-Butyl-2,3-dimethylimidazolium Salts
;
_journal_issue 4
_journal_name_full 'Crystal Growth &amp; Design'
_journal_page_first 1838
_journal_paper_doi 10.1021/cg201424m
_journal_volume 12
_journal_year 2012
_chemical_formula_moiety 'C9 H17 N2, N3'
_chemical_formula_sum 'C9 H17 N5'
_chemical_formula_weight 195.28
_chemical_name_systematic
; 
 ? 
;
_space_group_IT_number 14
_symmetry_cell_setting monoclinic
_symmetry_space_group_name_Hall '-P 2yn'
_symmetry_space_group_name_H-M 'P 1 21/n 1'
_atom_sites_solution_hydrogens geom
_atom_sites_solution_primary direct
_atom_sites_solution_secondary difmap
_audit_creation_method SHELXL-97
_cell_angle_alpha 90.000
_cell_angle_beta 106.56(2)
_cell_angle_gamma 90.000
_cell_formula_units_Z 4
_cell_length_a 8.723(2)
_cell_length_b 11.689(2)
_cell_length_c 11.205(2)
_cell_measurement_reflns_used 6483
_cell_measurement_temperature 173(2)
_cell_measurement_theta_max 27.0
_cell_measurement_theta_min 2.6
_cell_volume 1095.1(4)
_computing_cell_refinement X-AREA
_computing_data_collection 'X-AREA (Stoe & Cie, 2002)'
_computing_data_reduction 'X-RED32 (Stoe & Cie, 2002)'
_computing_structure_refinement 'SHELXL-97 (Sheldrick, 1997)'
_computing_structure_solution 'SIR97 (Altomare et al., 1999)'
_diffrn_ambient_temperature 173(2)
_diffrn_measured_fraction_theta_full 0.974
_diffrn_measured_fraction_theta_max 0.974
_diffrn_measurement_device_type 'Stoe IPDS-II'
_diffrn_measurement_method \w-scans
_diffrn_radiation_monochromator graphite
_diffrn_radiation_source 'fine-focus sealed tube'
_diffrn_radiation_type MoK\a
_diffrn_radiation_wavelength 0.71069
_diffrn_reflns_av_R_equivalents 0.0404
_diffrn_reflns_av_sigmaI/netI 0.0297
_diffrn_reflns_limit_h_max 10
_diffrn_reflns_limit_h_min -11
_diffrn_reflns_limit_k_max 14
_diffrn_reflns_limit_k_min -14
_diffrn_reflns_limit_l_max 14
_diffrn_reflns_limit_l_min -14
_diffrn_reflns_number 8089
_diffrn_reflns_theta_full 26.95
_diffrn_reflns_theta_max 26.95
_diffrn_reflns_theta_min 2.58
_exptl_absorpt_coefficient_mu 0.077
_exptl_absorpt_correction_type none
_exptl_crystal_colour colourless
_exptl_crystal_density_diffrn 1.184
_exptl_crystal_density_method 'not measured'
_exptl_crystal_description prism
_exptl_crystal_F_000 424
_exptl_crystal_size_max 0.28
_exptl_crystal_size_mid 0.2
_exptl_crystal_size_min 0.1
_refine_diff_density_max 0.129
_refine_diff_density_min -0.144
_refine_diff_density_rms 0.029
_refine_ls_extinction_coef 0.016(4)
_refine_ls_extinction_expression Fc^*^=kFc[1+0.001xFc^2^\l^3^/sin(2\q)]^-1/4^
_refine_ls_extinction_method SHELXL
_refine_ls_goodness_of_fit_ref 1.016
_refine_ls_hydrogen_treatment constr
_refine_ls_matrix_type full
_refine_ls_number_parameters 131
_refine_ls_number_reflns 2323
_refine_ls_number_restraints 0
_refine_ls_restrained_S_all 1.016
_refine_ls_R_factor_all 0.0595
_refine_ls_R_factor_gt 0.0410
_refine_ls_shift/su_max 0.000
_refine_ls_shift/su_mean 0.000
_refine_ls_structure_factor_coef Fsqd
_refine_ls_weighting_details 'calc w=1/[\s^2^(Fo^2^)+(0.0442P)^2^+0.2019P] where P=(Fo^2^+2Fc^2^)/3'
_refine_ls_weighting_scheme calc
_refine_ls_wR_factor_gt 0.0930
_refine_ls_wR_factor_ref 0.1007
_reflns_number_gt 1801
_reflns_number_total 2323
_reflns_threshold_expression >2sigma(I)
_cod_data_source_file cg201424m_si_003.cif
_cod_data_source_block bmmi_azide
_cod_original_sg_symbol_Hall -P2yn
_cod_original_sg_symbol_H-M P2(1)/n
_cod_database_code 4505890

loop_
_symmetry_equiv_pos_as_xyz
'x, y, z'
'-x+1/2, y+1/2, -z+1/2'
'-x, -y, -z'
'x-1/2, -y-1/2, z-1/2'

loop_
_atom_site_label
_atom_site_type_symbol
_atom_site_fract_x
_atom_site_fract_y
_atom_site_fract_z
_atom_site_U_iso_or_equiv
_atom_site_adp_type
_atom_site_occupancy
_atom_site_symmetry_multiplicity
_atom_site_calc_flag
_atom_site_refinement_flags
N1 N 0.60090(13) 0.47027(9) 0.67281(10) 0.0372(3) Uani 1 1 d .
N3 N 0.70001(12) 0.38998(10) 0.53822(10) 0.0362(3) Uani 1 1 d .
C7 C 0.69083(17) 0.52721(12) 0.89515(13) 0.0422(3) Uani 1 1 d .
H7A H 0.6756 0.5870 0.9533 0.051 Uiso 1 1 calc R
H7B H 0.8015 0.5341 0.8891 0.051 Uiso 1 1 calc R
C2 C 0.71293(15) 0.48062(11) 0.61283(12) 0.0355(3) Uani 1 1 d .
N5 N 1.08006(14) 0.35556(10) 0.75235(10) 0.0409(3) Uani 1 1 d .
N6 N 0.98045(16) 0.33624(12) 0.80280(13) 0.0540(4) Uani 1 1 d .
C5 C 0.51745(16) 0.36990(12) 0.63631(13) 0.0403(3) Uani 1 1 d .
H5 H 0.4323 0.3416 0.6651 0.048 Uiso 1 1 calc R
C4 C 0.57926(16) 0.31962(12) 0.55228(13) 0.0394(3) Uani 1 1 d .
H4 H 0.5461 0.2492 0.5106 0.047 Uiso 1 1 calc R
C8 C 0.67136(18) 0.41070(12) 0.94884(13) 0.0448(4) Uani 1 1 d .
H8A H 0.5589 0.4012 0.9496 0.054 Uiso 1 1 calc R
H8B H 0.6950 0.3505 0.8944 0.054 Uiso 1 1 calc R
C10 C 0.82855(17) 0.57535(13) 0.62517(14) 0.0443(3) Uani 1 1 d .
H10A H 0.9346 0.5498 0.6747 0.066 Uiso 1 1 calc R
H10B H 0.7944 0.6403 0.6667 0.066 Uiso 1 1 calc R
H10C H 0.8333 0.5988 0.5423 0.066 Uiso 1 1 calc R
C6 C 0.57523(18) 0.54915(12) 0.76778(14) 0.0454(4) Uani 1 1 d .
H6A H 0.4643 0.5405 0.7727 0.054 Uiso 1 1 calc R
H6B H 0.5884 0.6289 0.7425 0.054 Uiso 1 1 calc R
N4 N 1.17643(17) 0.37594(13) 0.70187(13) 0.0585(4) Uani 1 1 d .
C9 C 0.7801(2) 0.39484(14) 1.07978(14) 0.0542(4) Uani 1 1 d .
H9A H 0.8919 0.3986 1.0787 0.081 Uiso 1 1 calc R
H9B H 0.7593 0.3202 1.1118 0.081 Uiso 1 1 calc R
H9C H 0.7594 0.4555 1.1336 0.081 Uiso 1 1 calc R
C11 C 0.80391(17) 0.36468(14) 0.45913(13) 0.0456(4) Uani 1 1 d .
H11A H 0.8153 0.4334 0.4123 0.068 Uiso 1 1 calc R
H11B H 0.7564 0.3031 0.4009 0.068 Uiso 1 1 calc R
H11C H 0.9093 0.3406 0.5114 0.068 Uiso 1 1 calc R

loop_
_atom_site_aniso_label
_atom_site_aniso_U_11
_atom_site_aniso_U_22
_atom_site_aniso_U_33
_atom_site_aniso_U_23
_atom_site_aniso_U_13
_atom_site_aniso_U_12
N1 0.0352(6) 0.0359(6) 0.0411(6) 0.0032(5) 0.0118(5) 0.0020(5)
N3 0.0345(5) 0.0395(6) 0.0339(5) 0.0030(5) 0.0086(4) -0.0013(5)
C7 0.0485(8) 0.0363(7) 0.0466(8) -0.0059(6) 0.0213(6) -0.0007(6)
C2 0.0327(6) 0.0355(7) 0.0365(6) 0.0066(5) 0.0072(5) 0.0017(5)
N5 0.0465(7) 0.0336(6) 0.0393(6) 0.0012(5) 0.0070(5) 0.0057(5)
N6 0.0555(8) 0.0545(8) 0.0555(8) 0.0133(6) 0.0217(6) 0.0011(6)
C5 0.0350(7) 0.0419(8) 0.0441(7) 0.0043(6) 0.0114(6) -0.0036(6)
C4 0.0367(7) 0.0394(7) 0.0398(7) 0.0021(6) 0.0070(5) -0.0053(6)
C8 0.0511(8) 0.0377(8) 0.0486(8) -0.0045(6) 0.0188(7) -0.0019(6)
C10 0.0434(8) 0.0409(8) 0.0477(8) 0.0053(6) 0.0117(6) -0.0049(6)
C6 0.0484(8) 0.0374(8) 0.0551(8) 0.0006(6) 0.0223(7) 0.0079(6)
N4 0.0576(8) 0.0625(9) 0.0630(8) -0.0071(7) 0.0295(7) 0.0069(7)
C9 0.0665(10) 0.0503(9) 0.0484(9) -0.0015(7) 0.0204(8) 0.0051(8)
C11 0.0431(8) 0.0555(9) 0.0407(7) -0.0020(7) 0.0161(6) -0.0020(7)

loop_
_atom_type_symbol
_atom_type_description
_atom_type_scat_dispersion_real
_atom_type_scat_dispersion_imag
_atom_type_scat_source
C C 0.0033 0.0016 'International Tables Vol C Tables 4.2.6.8 and 6.1.1.4'
H H 0.0000 0.0000 'International Tables Vol C Tables 4.2.6.8 and 6.1.1.4'
N N 0.0061 0.0033 'International Tables Vol C Tables 4.2.6.8 and 6.1.1.4'

loop_
_geom_angle_atom_site_label_1
_geom_angle_atom_site_label_2
_geom_angle_atom_site_label_3
_geom_angle
C2 N1 C5 109.07(11)
C2 N1 C6 126.07(12)
C5 N1 C6 124.79(11)
C2 N3 C4 109.42(11)
C2 N3 C11 125.60(11)
C4 N3 C11 124.88(12)
C6 C7 C8 113.91(12)
C6 C7 H7A 108.8
C8 C7 H7A 108.8
C6 C7 H7B 108.8
C8 C7 H7B 108.8
H7A C7 H7B 107.7
N3 C2 N1 107.40(11)
N3 C2 C10 125.96(12)
N1 C2 C10 126.63(12)
N4 N5 N6 178.94(15)
C4 C5 N1 107.21(12)
C4 C5 H5 126.4
N1 C5 H5 126.4
C5 C4 N3 106.89(12)
C5 C4 H4 126.6
N3 C4 H4 126.6
C9 C8 C7 112.58(13)
C9 C8 H8A 109.1
C7 C8 H8A 109.1
C9 C8 H8B 109.1
C7 C8 H8B 109.1
H8A C8 H8B 107.8
C2 C10 H10A 109.5
C2 C10 H10B 109.5
H10A C10 H10B 109.5
C2 C10 H10C 109.5
H10A C10 H10C 109.5
H10B C10 H10C 109.5
N1 C6 C7 112.14(11)
N1 C6 H6A 109.2
C7 C6 H6A 109.2
N1 C6 H6B 109.2
C7 C6 H6B 109.2
H6A C6 H6B 107.9
C8 C9 H9A 109.5
C8 C9 H9B 109.5
H9A C9 H9B 109.5
C8 C9 H9C 109.5
H9A C9 H9C 109.5
H9B C9 H9C 109.5
N3 C11 H11A 109.5
N3 C11 H11B 109.5
H11A C11 H11B 109.5
N3 C11 H11C 109.5
H11A C11 H11C 109.5
H11B C11 H11C 109.5

loop_
_geom_bond_atom_site_label_1
_geom_bond_atom_site_label_2
_geom_bond_distance
N1 C2 1.3400(16)
N1 C5 1.3798(18)
N1 C6 1.4727(17)
N3 C2 1.3343(17)
N3 C4 1.3803(17)
N3 C11 1.4669(16)
C7 C6 1.516(2)
C7 C8 1.518(2)
C7 H7A 0.9900
C7 H7B 0.9900
C2 C10 1.4775(19)
N5 N4 1.1638(17)
N5 N6 1.1855(17)
C4 C5 1.346(2)
C5 H5 0.9500
C4 H4 0.9500
C8 C9 1.514(2)
C8 H8A 0.9900
C8 H8B 0.9900
C10 H10A 0.9800
C10 H10B 0.9800
C10 H10C 0.9800
C6 H6A 0.9900
C6 H6B 0.9900
C9 H9A 0.9800
C9 H9B 0.9800
C9 H9C 0.9800
C11 H11A 0.9800
C11 H11B 0.9800
C11 H11C 0.9800

loop_
_geom_torsion_atom_site_label_1
_geom_torsion_atom_site_label_2
_geom_torsion_atom_site_label_3
_geom_torsion_atom_site_label_4
_geom_torsion
C4 N3 C2 N1 -0.95(14)
C11 N3 C2 N1 -177.42(11)
C4 N3 C2 C10 179.78(13)
C11 N3 C2 C10 3.3(2)
C5 N1 C2 N3 0.93(14)
C6 N1 C2 N3 177.78(12)
C5 N1 C2 C10 -179.81(13)
C6 N1 C2 C10 -3.0(2)
C2 N1 C5 C4 -0.55(15)
C6 N1 C5 C4 -177.45(12)
N1 C5 C4 N3 -0.04(15)
C2 N3 C4 C5 0.62(15)
C11 N3 C4 C5 177.12(12)
C6 C7 C8 C9 -175.81(12)
C2 N1 C6 C7 -80.85(16)
C5 N1 C6 C7 95.53(15)
C8 C7 C6 N1 -64.02(15)
